data_7214656
loop_
_publ_author_name
'Grobelny, Pawel'
'Mukherjee, Arijit'
'Desiraju, Gautam R.'

_publ_section_title
;
 Polymorphs and hydrates of Etoricoxib, a selective COX-2 inhibitor
;
_journal_issue 18
_journal_name_full CrystEngComm
_journal_page_first 5785
_journal_paper_doi 10.1039/c2ce06604a
_journal_volume 14
_journal_year 2012
_chemical_formula_sum 'C18 H15 Cl N2 O2 S'
_chemical_formula_weight 358.83
_chemical_name_systematic
;
?
;
_space_group_IT_number 2
_symmetry_cell_setting triclinic
_symmetry_space_group_name_Hall '-P 1'
_symmetry_space_group_name_H-M 'P -1'
_atom_sites_solution_hydrogens geom
_atom_sites_solution_primary direct
_atom_sites_solution_secondary difmap
_audit_creation_method SHELXL-97
_cell_angle_alpha 85.62(3)
_cell_angle_beta 83.17(3)
_cell_angle_gamma 80.56(3)
_cell_formula_units_Z 2
_cell_length_a 8.0520(16)
_cell_length_b 10.412(2)
_cell_length_c 10.455(2)
_cell_measurement_reflns_used 2083
_cell_measurement_temperature 150(2)
_cell_measurement_theta_max 27.5
_cell_measurement_theta_min 2.7
_cell_volume 857.1(3)
_computing_cell_refinement
;
CrystalClear-SM Expert 2.0 rc14 (Rigaku, 2009)
;
_computing_data_collection
;
CrystalClear-SM Expert 2.0 rc14 (Rigaku, 2009)
;
_computing_data_reduction
;
CrystalClear-SM Expert 2.0 rc14 (Rigaku, 2009)
;
_computing_structure_refinement 'SHELXL-97 (Sheldrick, 2008)'
_computing_structure_solution 'SHELXL-97 (Sheldrick, 2008)'
_diffrn_ambient_temperature 150(2)
_diffrn_detector_area_resol_mean 13.6612
_diffrn_measured_fraction_theta_full 0.951
_diffrn_measured_fraction_theta_max 0.952
_diffrn_measurement_device
;
XtaLABmini: Fixed Chi 2 circle
;
_diffrn_measurement_device_type
;
Rigaku Mercury375R (2x2 bin mode)
;
_diffrn_radiation_monochromator graphite
_diffrn_radiation_source 'fine-focus sealed tube'
_diffrn_radiation_type MoK\a
_diffrn_radiation_wavelength 0.71073
_diffrn_reflns_av_R_equivalents 0.0370
_diffrn_reflns_av_sigmaI/netI 0.0325
_diffrn_reflns_limit_h_max 9
_diffrn_reflns_limit_h_min -9
_diffrn_reflns_limit_k_max 12
_diffrn_reflns_limit_k_min -12
_diffrn_reflns_limit_l_max 12
_diffrn_reflns_limit_l_min -12
_diffrn_reflns_number 6781
_diffrn_reflns_theta_full 25.00
_diffrn_reflns_theta_max 25.20
_diffrn_reflns_theta_min 1.97
_exptl_absorpt_coefficient_mu 0.357
_exptl_absorpt_correction_T_max 1.000
_exptl_absorpt_correction_T_min 0.737
_exptl_absorpt_correction_type multi-scan
_exptl_absorpt_process_details 'Jacobson, R. (1998) Private communication'
_exptl_crystal_colour Colorless
_exptl_crystal_density_diffrn 1.390
_exptl_crystal_density_method 'not measured'
_exptl_crystal_description Block
_exptl_crystal_F_000 372
_exptl_crystal_size_max 0.40
_exptl_crystal_size_mid 0.20
_exptl_crystal_size_min 0.20
_refine_diff_density_max 0.424
_refine_diff_density_min -0.404
_refine_diff_density_rms 0.105
_refine_ls_extinction_method none
_refine_ls_goodness_of_fit_ref 0.938
_refine_ls_hydrogen_treatment constr
_refine_ls_matrix_type full
_refine_ls_number_parameters 219
_refine_ls_number_reflns 2939
_refine_ls_number_restraints 0
_refine_ls_restrained_S_all 0.938
_refine_ls_R_factor_all 0.0487
_refine_ls_R_factor_gt 0.0390
_refine_ls_shift/su_max 0.001
_refine_ls_shift/su_mean 0.000
_refine_ls_structure_factor_coef Fsqd
_refine_ls_weighting_details 'calc w=1/[\s^2^(Fo^2^)+(0.1314P)^2^+0.1572P] where P=(Fo^2^+2Fc^2^)/3'
_refine_ls_weighting_scheme calc
_refine_ls_wR_factor_gt 0.1280
_refine_ls_wR_factor_ref 0.1508
_reflns_number_gt 2579
_reflns_number_total 2939
_reflns_threshold_expression >2\s(I)
_cod_data_source_file c2ce06604a.txt
_cod_data_source_block Form_IV
_cod_depositor_comments
;
The following automatic conversions were performed:

'_symmetry_cell_setting' value 'Triclinic' changed to 'triclinic'
according to
/usr/data/users/saulius/automatic-downloads/retrospective/RSC/lib/dictionaries/cif_core.dic
dictionary named 'cif_core.dic' version 2.4.2 from
2011-04-26.

'_exptl_absorpt_correction_type' value 'Multi-scan'
changed to 'multi-scan' according to
/usr/data/users/saulius/automatic-downloads/retrospective/RSC/lib/dictionaries/cif_core.dic
dictionary named 'cif_core.dic' version 2.4.2 from 2011-04-26.

Automatic conversion script
Id: cif_fix_values 2281 2013-09-26 08:29:07Z andrius 
;
_cod_database_code 7214656

loop_
_symmetry_equiv_pos_as_xyz
'x, y, z'
'-x, -y, -z'

loop_
_atom_site_label
_atom_site_type_symbol
_atom_site_fract_x
_atom_site_fract_y
_atom_site_fract_z
_atom_site_U_iso_or_equiv
_atom_site_adp_type
_atom_site_occupancy
_atom_site_symmetry_multiplicity
_atom_site_calc_flag
_atom_site_refinement_flags
C1 C 1.2606(2) 0.67205(19) 1.23771(18) 0.0256(4) Uani 1 1 d .
H1 H 1.3506 0.6456 1.2868 0.031 Uiso 1 1 calc R
C2 C 1.1170(2) 0.75112(18) 1.29128(18) 0.0240(4) Uani 1 1 d .
C3 C 0.9854(2) 0.79605(17) 1.21790(17) 0.0226(4) Uani 1 1 d .
H3 H 0.8891 0.8492 1.2529 0.027 Uiso 1 1 calc R
C4 C 0.9989(2) 0.76068(16) 1.09063(17) 0.0205(4) Uani 1 1 d .
C5 C 1.1441(2) 0.67387(17) 1.04470(17) 0.0200(4) Uani 1 1 d .
C6 C 0.8612(2) 0.81420(16) 1.00942(17) 0.0193(4) Uani 1 1 d .
C7 C 0.8976(2) 0.88955(17) 0.89592(17) 0.0223(4) Uani 1 1 d .
H7 H 1.0058 0.9105 0.8745 0.027 Uiso 1 1 calc R
C8 C 0.7725(2) 0.93296(17) 0.81545(17) 0.0224(4) Uani 1 1 d .
H8 H 0.7962 0.9828 0.7398 0.027 Uiso 1 1 calc R
C9 C 0.6110(2) 0.90123(17) 0.84890(16) 0.0184(4) Uani 1 1 d .
C10 C 0.5708(2) 0.83120(17) 0.96389(16) 0.0196(4) Uani 1 1 d .
H10 H 0.4612 0.8137 0.9865 0.023 Uiso 1 1 calc R
C11 C 0.6957(2) 0.78774(17) 1.04432(16) 0.0205(4) Uani 1 1 d .
H11 H 0.6700 0.7410 1.1215 0.025 Uiso 1 1 calc R
C12 C 0.5195(3) 0.8299(2) 0.62088(19) 0.0317(5) Uani 1 1 d .
H12A H 0.5204 0.7436 0.6607 0.048 Uiso 1 1 calc R
H12B H 0.6308 0.8386 0.5804 0.048 Uiso 1 1 calc R
H12C H 0.4408 0.8446 0.5571 0.048 Uiso 1 1 calc R
C13 C 1.1679(2) 0.61695(16) 0.91613(17) 0.0201(4) Uani 1 1 d .
C14 C 1.3315(2) 0.57976(18) 0.85502(18) 0.0239(4) Uani 1 1 d .
H14 H 1.4222 0.5948 0.8961 0.029 Uiso 1 1 calc R
C15 C 1.2356(2) 0.50060(17) 0.68239(18) 0.0246(4) Uani 1 1 d .
C16 C 1.0688(2) 0.53422(18) 0.73559(18) 0.0245(4) Uani 1 1 d .
H16 H 0.9806 0.5185 0.6921 0.029 Uiso 1 1 calc R
C17 C 1.0342(2) 0.59090(17) 0.85297(18) 0.0227(4) Uani 1 1 d .
H17 H 0.9229 0.6116 0.8898 0.027 Uiso 1 1 calc R
C18 C 1.2799(3) 0.4316(2) 0.5593(2) 0.0358(5) Uani 1 1 d .
H18A H 1.3465 0.4814 0.4984 0.054 Uiso 1 1 calc R
H18B H 1.1779 0.4222 0.5243 0.054 Uiso 1 1 calc R
H18C H 1.3437 0.3469 0.5764 0.054 Uiso 1 1 calc R
N1 N 1.36644(19) 0.52419(16) 0.74184(16) 0.0266(4) Uani 1 1 d .
N2 N 1.27288(19) 0.63300(16) 1.11776(15) 0.0246(4) Uani 1 1 d .
O1 O 0.29521(16) 0.92509(15) 0.80358(13) 0.0325(4) Uani 1 1 d .
O2 O 0.47548(17) 1.07274(13) 0.67995(13) 0.0306(4) Uani 1 1 d .
S1 S 0.45778(5) 0.94535(4) 0.73919(4) 0.0217(2) Uani 1 1 d .
Cl1 Cl 1.10406(7) 0.79245(5) 1.45087(4) 0.0350(2) Uani 1 1 d .

loop_
_atom_site_aniso_label
_atom_site_aniso_U_11
_atom_site_aniso_U_22
_atom_site_aniso_U_33
_atom_site_aniso_U_23
_atom_site_aniso_U_13
_atom_site_aniso_U_12
C1 0.0244(9) 0.0276(10) 0.0252(9) 0.0025(8) -0.0078(8) -0.0033(8)
C2 0.0295(10) 0.0217(9) 0.0221(9) -0.0002(7) -0.0055(8) -0.0062(8)
C3 0.0239(9) 0.0192(9) 0.0245(9) -0.0023(7) -0.0030(7) -0.0020(7)
C4 0.0217(9) 0.0176(9) 0.0226(9) 0.0004(7) -0.0036(7) -0.0044(7)
C5 0.0194(9) 0.0185(8) 0.0226(9) 0.0021(7) -0.0038(7) -0.0049(7)
C6 0.0189(8) 0.0159(8) 0.0224(8) -0.0036(6) -0.0023(7) 0.0002(6)
C7 0.0185(9) 0.0209(9) 0.0269(9) 0.0034(7) -0.0018(7) -0.0046(7)
C8 0.0234(9) 0.0206(9) 0.0218(9) 0.0041(7) -0.0006(7) -0.0034(7)
C9 0.0174(8) 0.0183(8) 0.0193(8) -0.0032(7) -0.0036(7) 0.0000(7)
C10 0.0159(8) 0.0218(9) 0.0207(8) -0.0038(7) 0.0014(7) -0.0035(7)
C11 0.0234(9) 0.0192(8) 0.0182(8) 0.0003(6) -0.0006(7) -0.0033(7)
C12 0.0369(11) 0.0355(11) 0.0235(10) -0.0096(8) -0.0052(8) -0.0033(9)
C13 0.0227(9) 0.0157(8) 0.0218(9) 0.0024(7) -0.0040(7) -0.0031(7)
C14 0.0222(9) 0.0233(9) 0.0260(9) -0.0014(7) -0.0050(7) -0.0008(7)
C15 0.0307(10) 0.0188(9) 0.0234(9) 0.0008(7) -0.0025(8) -0.0024(7)
C16 0.0275(9) 0.0211(9) 0.0268(9) -0.0009(7) -0.0070(8) -0.0067(7)
C17 0.0226(9) 0.0191(9) 0.0261(9) -0.0004(7) -0.0029(7) -0.0027(7)
C18 0.0395(12) 0.0400(12) 0.0283(10) -0.0105(9) -0.0023(9) -0.0043(10)
N1 0.0255(9) 0.0266(8) 0.0259(8) -0.0031(6) -0.0008(7) 0.0006(7)
N2 0.0216(8) 0.0268(8) 0.0244(8) 0.0004(6) -0.0048(6) -0.0005(6)
O1 0.0177(7) 0.0432(9) 0.0353(8) -0.0033(6) -0.0035(6) -0.0005(6)
O2 0.0368(8) 0.0257(7) 0.0280(7) 0.0033(6) -0.0094(6) 0.0013(6)
S1 0.0192(3) 0.0241(3) 0.0208(3) -0.0024(2) -0.0045(2) 0.0014(2)
Cl1 0.0411(4) 0.0419(4) 0.0224(3) -0.0067(2) -0.0090(2) -0.0013(3)

loop_
_atom_type_symbol
_atom_type_description
_atom_type_scat_dispersion_real
_atom_type_scat_dispersion_imag
_atom_type_scat_source
C C 0.0033 0.0016 'International Tables Vol C Tables 4.2.6.8 and 6.1.1.4'
H H 0.0000 0.0000 'International Tables Vol C Tables 4.2.6.8 and 6.1.1.4'
N N 0.0061 0.0033 'International Tables Vol C Tables 4.2.6.8 and 6.1.1.4'
O O 0.0106 0.0060 'International Tables Vol C Tables 4.2.6.8 and 6.1.1.4'
S S 0.1246 0.1234 'International Tables Vol C Tables 4.2.6.8 and 6.1.1.4'
Cl Cl 0.1484 0.1585 'International Tables Vol C Tables 4.2.6.8 and 6.1.1.4'

loop_
_geom_angle_atom_site_label_1
_geom_angle_atom_site_label_2
_geom_angle_atom_site_label_3
_geom_angle
N2 C1 C2 121.80(17)
N2 C1 H1 119.1
C2 C1 H1 119.1
C3 C2 C1 119.85(17)
C3 C2 Cl1 120.42(14)
C1 C2 Cl1 119.73(15)
C2 C3 C4 119.15(16)
C2 C3 H3 120.4
C4 C3 H3 120.4
C3 C4 C5 117.99(17)
C3 C4 C6 119.26(15)
C5 C4 C6 122.75(16)
N2 C5 C4 121.64(16)
N2 C5 C13 114.27(15)
C4 C5 C13 124.07(16)
C7 C6 C11 119.76(16)
C7 C6 C4 119.66(15)
C11 C6 C4 120.56(15)
C8 C7 C6 120.04(17)
C8 C7 H7 120.0
C6 C7 H7 120.0
C7 C8 C9 119.36(16)
C7 C8 H8 120.3
C9 C8 H8 120.3
C10 C9 C8 121.33(16)
C10 C9 S1 119.73(14)
C8 C9 S1 118.89(13)
C11 C10 C9 119.32(16)
C11 C10 H10 120.3
C9 C10 H10 120.3
C10 C11 C6 120.07(16)
C10 C11 H11 120.0
C6 C11 H11 120.0
S1 C12 H12A 109.5
S1 C12 H12B 109.5
H12A C12 H12B 109.5
S1 C12 H12C 109.5
H12A C12 H12C 109.5
H12B C12 H12C 109.5
C17 C13 C14 116.33(16)
C17 C13 C5 123.54(16)
C14 C13 C5 120.04(16)
N1 C14 C13 124.64(17)
N1 C14 H14 117.7
C13 C14 H14 117.7
N1 C15 C16 121.46(17)
N1 C15 C18 116.54(17)
C16 C15 C18 121.95(17)
C17 C16 C15 120.04(17)
C17 C16 H16 120.0
C15 C16 H16 120.0
C16 C17 C13 119.49(17)
C16 C17 H17 120.3
C13 C17 H17 120.3
C15 C18 H18A 109.5
C15 C18 H18B 109.5
H18A C18 H18B 109.5
C15 C18 H18C 109.5
H18A C18 H18C 109.5
H18B C18 H18C 109.5
C14 N1 C15 118.02(16)
C1 N2 C5 119.38(16)
O1 S1 O2 118.41(9)
O1 S1 C12 108.33(10)
O2 S1 C12 108.43(10)
O1 S1 C9 108.64(8)
O2 S1 C9 108.78(9)
C12 S1 C9 103.19(9)

loop_
_geom_bond_atom_site_label_1
_geom_bond_atom_site_label_2
_geom_bond_distance
C1 N2 1.335(2)
C1 C2 1.390(3)
C1 H1 0.9300
C2 C3 1.381(3)
C2 Cl1 1.7418(19)
C3 C4 1.395(2)
C3 H3 0.9300
C4 C5 1.415(3)
C4 C6 1.486(2)
C5 N2 1.354(2)
C5 C13 1.489(2)
C6 C7 1.400(2)
C6 C11 1.405(2)
C7 C8 1.386(3)
C7 H7 0.9300
C8 C9 1.392(2)
C8 H8 0.9300
C9 C10 1.390(2)
C9 S1 1.7663(18)
C10 C11 1.384(2)
C10 H10 0.9300
C11 H11 0.9300
C12 S1 1.763(2)
C12 H12A 0.9600
C12 H12B 0.9600
C12 H12C 0.9600
C13 C17 1.401(3)
C13 C14 1.401(3)
C14 N1 1.336(2)
C14 H14 0.9300
C15 N1 1.349(3)
C15 C16 1.391(3)
C15 C18 1.499(3)
C16 C17 1.381(3)
C16 H16 0.9300
C17 H17 0.9300
C18 H18A 0.9600
C18 H18B 0.9600
C18 H18C 0.9600
O1 S1 1.4389(15)
O2 S1 1.4417(15)

loop_
_geom_torsion_atom_site_label_1
_geom_torsion_atom_site_label_2
_geom_torsion_atom_site_label_3
_geom_torsion_atom_site_label_4
_geom_torsion
N2 C1 C2 C3 -2.9(3)
N2 C1 C2 Cl1 176.89(14)
C1 C2 C3 C4 0.2(3)
Cl1 C2 C3 C4 -179.59(13)
C2 C3 C4 C5 3.4(3)
C2 C3 C4 C6 -176.99(16)
C3 C4 C5 N2 -4.7(3)
C6 C4 C5 N2 175.68(16)
C3 C4 C5 C13 173.55(16)
C6 C4 C5 C13 -6.0(3)
C3 C4 C6 C7 119.89(19)
C5 C4 C6 C7 -60.5(2)
C3 C4 C6 C11 -61.3(2)
C5 C4 C6 C11 118.25(19)
C11 C6 C7 C8 -2.9(3)
C4 C6 C7 C8 175.94(16)
C6 C7 C8 C9 0.2(3)
C7 C8 C9 C10 2.6(3)
C7 C8 C9 S1 -174.74(14)
C8 C9 C10 C11 -2.6(3)
S1 C9 C10 C11 174.70(12)
C9 C10 C11 C6 -0.1(3)
C7 C6 C11 C10 2.8(3)
C4 C6 C11 C10 -175.96(15)
N2 C5 C13 C17 147.81(17)
C4 C5 C13 C17 -30.6(3)
N2 C5 C13 C14 -28.6(2)
C4 C5 C13 C14 152.95(18)
C17 C13 C14 N1 1.1(3)
C5 C13 C14 N1 177.81(16)
N1 C15 C16 C17 -1.2(3)
C18 C15 C16 C17 176.22(17)
C15 C16 C17 C13 1.5(3)
C14 C13 C17 C16 -1.4(3)
C5 C13 C17 C16 -178.01(16)
C13 C14 N1 C15 -0.8(3)
C16 C15 N1 C14 0.8(3)
C18 C15 N1 C14 -176.75(17)
C2 C1 N2 C5 1.7(3)
C4 C5 N2 C1 2.2(3)
C13 C5 N2 C1 -176.25(16)
C10 C9 S1 O1 13.34(17)
C8 C9 S1 O1 -169.31(13)
C10 C9 S1 O2 143.51(14)
C8 C9 S1 O2 -39.15(16)
C10 C9 S1 C12 -101.48(16)
C8 C9 S1 C12 75.86(16)
